data_1516991
loop_
_publ_author_name
'Markus Graser'
'Holger Kopacka'
'Klaus Wurst'
'Thomas Muller'
'Benno Bildstein'

_publ_section_title
;
 Structurally diverse pyridyl or quinolyl enolato/enamido metal complexes
 of Li, Zr, Fe, Co, Ni, Cu and Zn
;
_journal_name_full
;
Inorganica Chimica Acta
;
_journal_page_first 38
_journal_page_last 49
_journal_volume 401
_journal_year 2013
_chemical_formula_sum 'C21 H20 N2'
_chemical_formula_weight 300.39
_space_group_IT_number 14
_symmetry_cell_setting monoclinic
_symmetry_space_group_name_Hall '-P 2ybc'
_symmetry_space_group_name_H-M 'P 1 21/c 1'
_atom_sites_solution_hydrogens geom
_atom_sites_solution_primary direct
_atom_sites_solution_secondary difmap
_cell_angle_alpha 90.00
_cell_angle_beta 93.732(2)
_cell_angle_gamma 90.00
_cell_formula_units_Z 4
_cell_length_a 11.2144(4)
_cell_length_b 21.3255(9)
_cell_length_c 7.0455(2)
_cell_measurement_reflns_used 9772
_cell_measurement_temperature 233(2)
_cell_measurement_theta_max 25.0
_cell_measurement_theta_min 1.0
_cell_volume 1681.38(10)
_computing_data_collection COLLECT
_computing_data_reduction 'DENZO and SCALEPACK'
_computing_structure_refinement 'SHELXL-97 (Sheldrick, 1997)'
_computing_structure_solution 'SHELXS-97 (Sheldrick, 1990)'
_diffrn_ambient_temperature 233(2)
_diffrn_measured_fraction_theta_full 0.995
_diffrn_measured_fraction_theta_max 0.995
_diffrn_measurement_device_type 'Nonius KappaCCD'
_diffrn_measurement_method 'phi- and omega-scans'
_diffrn_radiation_monochromator graphite
_diffrn_radiation_source 'fine-focus sealed tube'
_diffrn_radiation_type MoK\a
_diffrn_radiation_wavelength 0.71073
_diffrn_reflns_av_R_equivalents 0.0277
_diffrn_reflns_av_sigmaI/netI 0.0283
_diffrn_reflns_limit_h_max 12
_diffrn_reflns_limit_h_min -12
_diffrn_reflns_limit_k_max 23
_diffrn_reflns_limit_k_min -24
_diffrn_reflns_limit_l_max 7
_diffrn_reflns_limit_l_min -8
_diffrn_reflns_number 8430
_diffrn_reflns_theta_full 24.00
_diffrn_reflns_theta_max 24.00
_diffrn_reflns_theta_min 1.82
_diffrn_standards_number 0
_exptl_absorpt_coefficient_mu 0.070
_exptl_absorpt_correction_type none
_exptl_crystal_colour colorless
_exptl_crystal_density_diffrn 1.187
_exptl_crystal_density_method 'not measured'
_exptl_crystal_description prism
_exptl_crystal_F_000 640
_exptl_crystal_size_max 0.4
_exptl_crystal_size_mid 0.15
_exptl_crystal_size_min 0.15
_refine_diff_density_max 0.183
_refine_diff_density_min -0.174
_refine_diff_density_rms 0.029
_refine_ls_extinction_coef 0.044(5)
_refine_ls_extinction_expression Fc^*^=kFc[1+0.001xFc^2^\l^3^/sin(2\q)]^-1/4^
_refine_ls_extinction_method SHELXL
_refine_ls_goodness_of_fit_ref 1.047
_refine_ls_matrix_type full
_refine_ls_number_parameters 215
_refine_ls_number_reflns 2627
_refine_ls_number_restraints 0
_refine_ls_restrained_S_all 1.047
_refine_ls_R_factor_all 0.0522
_refine_ls_R_factor_gt 0.0413
_refine_ls_shift/su_max 0.001
_refine_ls_shift/su_mean 0.000
_refine_ls_structure_factor_coef Fsqd
_refine_ls_weighting_details 'calc w=1/[\s^2^(Fo^2^)+(0.0639P)^2^+0.2209P] where P=(Fo^2^+2Fc^2^)/3'
_refine_ls_weighting_scheme calc
_refine_ls_wR_factor_gt 0.1082
_refine_ls_wR_factor_ref 0.1141
_reflns_number_gt 2139
_reflns_number_total 2627
_reflns_threshold_expression >2sigma(I)
_cod_data_source_file ICA-2013-401-38-49-13.CIF
_cod_data_source_block 7
_cod_original_sg_symbol_H-M P21/c
_cod_database_code 1516991

loop_
_symmetry_equiv_pos_as_xyz
'x, y, z'
'-x, y+1/2, -z+1/2'
'-x, -y, -z'
'x, -y-1/2, z-1/2'

loop_
_atom_site_label
_atom_site_type_symbol
_atom_site_fract_x
_atom_site_fract_y
_atom_site_fract_z
_atom_site_U_iso_or_equiv
_atom_site_adp_type
_atom_site_occupancy
_atom_site_symmetry_multiplicity
_atom_site_calc_flag
_atom_site_refinement_flags
N1 N 0.23846(10) 0.63177(6) -0.08172(18) 0.0468(4) Uani 1 1 d .
H1N H 0.2634(14) 0.6527(8) 0.021(2) 0.055(5) Uiso 1 1 d .
N2 N 0.42382(10) 0.67424(6) 0.16033(16) 0.0467(4) Uani 1 1 d .
C1 C 0.32452(12) 0.59638(7) -0.15829(19) 0.0412(4) Uani 1 1 d .
C2 C 0.43887(12) 0.59476(7) -0.0805(2) 0.0474(4) Uani 1 1 d .
H2 H 0.4906 0.5667 -0.1370 0.057 Uiso 1 1 calc .
C3 C 0.49049(12) 0.63063(7) 0.07757(19) 0.0446(4) Uani 1 1 d .
C4 C 0.60934(14) 0.62015(9) 0.1454(2) 0.0621(5) Uani 1 1 d .
H4 H 0.6548 0.5888 0.0902 0.074 Uiso 1 1 calc .
C5 C 0.65876(15) 0.65549(10) 0.2913(3) 0.0718(6) Uani 1 1 d .
H5 H 0.7383 0.6487 0.3369 0.086 Uiso 1 1 calc .
C6 C 0.59162(15) 0.70105(9) 0.3711(2) 0.0646(5) Uani 1 1 d .
H6 H 0.6244 0.7265 0.4701 0.078 Uiso 1 1 calc .
C7 C 0.47528(14) 0.70831(8) 0.3024(2) 0.0533(4) Uani 1 1 d .
H7 H 0.4289 0.7391 0.3585 0.064 Uiso 1 1 calc .
C8 C 0.29057(12) 0.55597(7) -0.32529(19) 0.0419(4) Uani 1 1 d .
C9 C 0.36408(14) 0.55362(7) -0.4772(2) 0.0498(4) Uani 1 1 d .
H9 H 0.4339 0.5781 -0.4740 0.060 Uiso 1 1 calc .
C10 C 0.33549(15) 0.51578(8) -0.6319(2) 0.0585(5) Uani 1 1 d .
H10 H 0.3851 0.5152 -0.7344 0.070 Uiso 1 1 calc .
C11 C 0.23465(17) 0.47890(8) -0.6371(2) 0.0606(5) Uani 1 1 d .
H11 H 0.2160 0.4527 -0.7422 0.073 Uiso 1 1 calc .
C12 C 0.16110(15) 0.48042(8) -0.4882(3) 0.0583(5) Uani 1 1 d .
H12 H 0.0923 0.4552 -0.4917 0.070 Uiso 1 1 calc .
C13 C 0.18821(13) 0.51904(7) -0.3334(2) 0.0493(4) Uani 1 1 d .
H13 H 0.1370 0.5203 -0.2330 0.059 Uiso 1 1 calc .
C14 C 0.12248(12) 0.64784(6) -0.16164(19) 0.0392(4) Uani 1 1 d .
C15 C 0.10780(13) 0.67937(7) -0.3354(2) 0.0458(4) Uani 1 1 d .
C16 C -0.00728(18) 0.69671(8) -0.4000(3) 0.0646(5) Uani 1 1 d .
H16 H -0.0194 0.7169 -0.5183 0.078 Uiso 1 1 calc .
C17 C -0.10324(16) 0.68494(9) -0.2947(3) 0.0735(6) Uani 1 1 d .
H17 H -0.1803 0.6973 -0.3405 0.088 Uiso 1 1 calc .
C18 C -0.08724(14) 0.65530(9) -0.1235(3) 0.0648(5) Uani 1 1 d .
H18 H -0.1536 0.6480 -0.0515 0.078 Uiso 1 1 calc .
C19 C 0.02526(13) 0.63564(7) -0.0533(2) 0.0490(4) Uani 1 1 d .
C151 C 0.21161(17) 0.69775(8) -0.4471(2) 0.0648(5) Uani 1 1 d .
H15A H 0.2371 0.6619 -0.5191 0.097 Uiso 1 1 calc R
H15B H 0.2771 0.7117 -0.3608 0.097 Uiso 1 1 calc R
H15C H 0.1878 0.7315 -0.5338 0.097 Uiso 1 1 calc R
C191 C 0.04123(19) 0.60203(11) 0.1338(3) 0.0803(6) Uani 1 1 d .
H19A H 0.0794 0.5619 0.1156 0.120 Uiso 1 1 calc R
H19B H -0.0362 0.5954 0.1843 0.120 Uiso 1 1 calc R
H19C H 0.0908 0.6271 0.2226 0.120 Uiso 1 1 calc R

loop_
_atom_site_aniso_label
_atom_site_aniso_U_11
_atom_site_aniso_U_22
_atom_site_aniso_U_33
_atom_site_aniso_U_23
_atom_site_aniso_U_13
_atom_site_aniso_U_12
N1 0.0401(7) 0.0569(8) 0.0426(7) -0.0104(6) -0.0036(6) 0.0090(6)
N2 0.0417(7) 0.0544(8) 0.0433(7) -0.0035(6) -0.0012(5) 0.0040(6)
C1 0.0412(8) 0.0411(8) 0.0413(7) 0.0017(6) 0.0041(6) 0.0022(6)
C2 0.0400(8) 0.0523(10) 0.0500(8) -0.0057(7) 0.0021(6) 0.0081(7)
C3 0.0385(8) 0.0512(9) 0.0441(8) 0.0029(6) 0.0017(6) 0.0023(7)
C4 0.0419(9) 0.0767(12) 0.0666(10) -0.0108(9) -0.0045(8) 0.0121(8)
C5 0.0438(9) 0.0958(15) 0.0730(11) -0.0159(11) -0.0173(8) 0.0089(9)
C6 0.0559(10) 0.0824(13) 0.0537(9) -0.0127(9) -0.0109(8) -0.0006(9)
C7 0.0504(9) 0.0640(11) 0.0450(8) -0.0065(7) -0.0012(7) 0.0014(8)
C8 0.0429(8) 0.0363(8) 0.0460(8) -0.0005(6) -0.0012(6) 0.0052(6)
C9 0.0507(9) 0.0479(9) 0.0513(8) -0.0036(7) 0.0056(7) -0.0006(7)
C10 0.0703(11) 0.0541(10) 0.0520(9) -0.0067(7) 0.0100(8) 0.0048(9)
C11 0.0770(12) 0.0476(10) 0.0561(10) -0.0120(8) -0.0041(9) 0.0016(9)
C12 0.0584(10) 0.0446(9) 0.0707(11) -0.0050(8) -0.0043(8) -0.0058(8)
C13 0.0490(9) 0.0418(9) 0.0570(9) -0.0016(7) 0.0035(7) 0.0011(7)
C14 0.0363(7) 0.0351(8) 0.0456(8) -0.0079(6) -0.0035(6) 0.0005(6)
C15 0.0530(9) 0.0329(8) 0.0500(8) -0.0040(6) -0.0063(7) 0.0004(6)
C16 0.0731(12) 0.0524(10) 0.0645(10) -0.0088(8) -0.0245(9) 0.0143(9)
C17 0.0477(10) 0.0730(13) 0.0958(15) -0.0329(11) -0.0267(10) 0.0157(9)
C18 0.0395(9) 0.0669(12) 0.0883(13) -0.0316(10) 0.0053(9) -0.0069(8)
C19 0.0432(9) 0.0465(9) 0.0579(9) -0.0110(7) 0.0074(7) -0.0048(7)
C151 0.0832(12) 0.0519(10) 0.0595(10) 0.0117(8) 0.0064(9) -0.0064(9)
C191 0.0874(14) 0.0895(15) 0.0669(11) 0.0060(10) 0.0272(10) -0.0064(12)

loop_
_atom_type_symbol
_atom_type_description
_atom_type_scat_dispersion_real
_atom_type_scat_dispersion_imag
_atom_type_scat_source
C C 0.0033 0.0016 'International Tables Vol C Tables 4.2.6.8 and 6.1.1.4'
H H 0.0000 0.0000 'International Tables Vol C Tables 4.2.6.8 and 6.1.1.4'
N N 0.0061 0.0033 'International Tables Vol C Tables 4.2.6.8 and 6.1.1.4'

loop_
_geom_angle_atom_site_label_1
_geom_angle_atom_site_label_2
_geom_angle_atom_site_label_3
_geom_angle
H1N N1 C1 114.3(10)
H1N N1 C14 115.8(10)
C1 N1 C14 128.90(12)
C7 N2 C3 118.27(12)
C2 C1 N1 121.80(13)
C2 C1 C8 119.30(13)
N1 C1 C8 118.83(12)
C1 C2 C3 128.17(13)
N2 C3 C4 120.21(14)
N2 C3 C2 119.59(12)
C4 C3 C2 120.21(14)
C5 C4 C3 119.92(16)
C4 C5 C6 119.58(14)
C7 C6 C5 118.06(15)
N2 C7 C6 123.90(15)
C13 C8 C9 118.44(13)
C13 C8 C1 121.92(13)
C9 C8 C1 119.63(13)
C10 C9 C8 120.66(14)
C11 C10 C9 120.31(15)
C10 C11 C12 119.89(14)
C11 C12 C13 120.18(15)
C12 C13 C8 120.51(15)
C19 C14 C15 121.15(13)
C19 C14 N1 117.69(12)
C15 C14 N1 120.96(13)
C16 C15 C14 117.97(15)
C16 C15 C151 119.61(15)
C14 C15 C151 122.33(13)
C17 C16 C15 121.26(16)
C18 C17 C16 120.11(15)
C17 C18 C19 121.24(16)
C18 C19 C14 118.23(15)
C18 C19 C191 120.66(16)
C14 C19 C191 121.11(14)

loop_
_geom_bond_atom_site_label_1
_geom_bond_atom_site_label_2
_geom_bond_distance
N1 H1N 0.882(17)
N1 C1 1.3636(18)
N1 C14 1.4251(18)
N2 C7 1.3369(19)
N2 C3 1.3494(19)
C1 C2 1.3619(19)
C1 C8 1.4879(19)
C2 C3 1.441(2)
C3 C4 1.404(2)
C4 C5 1.363(2)
C5 C6 1.372(3)
C6 C7 1.371(2)
C8 C13 1.390(2)
C8 C9 1.393(2)
C9 C10 1.377(2)
C10 C11 1.376(2)
C11 C12 1.376(2)
C12 C13 1.385(2)
C14 C19 1.395(2)
C14 C15 1.397(2)
C15 C16 1.390(2)
C15 C151 1.499(2)
C16 C17 1.370(3)
C17 C18 1.364(3)
C18 C19 1.389(2)
C19 C191 1.501(2)
